data_2231306
loop_
_publ_author_name
'Pourayoubi, Mehrdad'
'Fadaei, Hassan'
'Parvez, Masood'

_publ_section_title
;
 <i>N</i>,<i>N</i>'-Bis(2-chlorobenzyl)-<i>N</i>''-(2,2,2-trichloroacetyl)phosphoric
 triamide
;
_journal_coeditor_code SJ5176
_journal_issue 8
_journal_name_full 'Acta Crystallographica Section E'
_journal_page_first o2046
_journal_paper_doi 10.1107/S1600536811027681
_journal_volume 67
_journal_year 2011
_chemical_formula_iupac 'C16 H15 Cl5 N3 O2 P'
_chemical_formula_moiety 'C16 H15 Cl5 N3 O2 P'
_chemical_formula_sum 'C16 H15 Cl5 N3 O2 P'
_chemical_formula_weight 489.53
_chemical_name_systematic
;
<i>N</i>,<i>N</i>'-Bis(2-chlorobenzyl)-<i>N</i>''-(2,2,2-
trichloroacetyl)phosphoric triamide
;
_space_group_IT_number 2
_symmetry_cell_setting triclinic
_symmetry_space_group_name_Hall '-P 1'
_symmetry_space_group_name_H-M 'P -1'
_atom_sites_solution_hydrogens geom
_atom_sites_solution_primary direct
_atom_sites_solution_secondary difmap
_audit_creation_method SHELXL-97
_cell_angle_alpha 75.8920(13)
_cell_angle_beta 72.2250(15)
_cell_angle_gamma 69.6050(15)
_cell_formula_units_Z 2
_cell_length_a 9.9789(2)
_cell_length_b 10.6058(3)
_cell_length_c 10.8386(3)
_cell_measurement_reflns_used 4567
_cell_measurement_temperature 173(2)
_cell_measurement_theta_max 27.5
_cell_measurement_theta_min 1.0
_cell_volume 1011.66(5)
_computing_cell_refinement 'DENZO (Otwinowski & Minor, 1997)'
_computing_data_collection 'COLLECT (Hooft, 1998)'
_computing_data_reduction 'SCALEPACK (Otwinowski & Minor, 1997)'
_computing_molecular_graphics 'Mercury (Macrae <i>et al.</i>, 2008)'
_computing_publication_material 'enCIFer (Allen <i>et al.</i>, 2004)'
_computing_structure_refinement 'SHELXL97 (Sheldrick, 2008)'
_computing_structure_solution 'SIR92 (Altomare <i>et al.</i>, 1993)'
_diffrn_ambient_temperature 173(2)
_diffrn_measured_fraction_theta_full 0.997
_diffrn_measured_fraction_theta_max 0.987
_diffrn_measurement_device_type 'Nonius KappaCCD diffractometer with APEXII CCD detector'
_diffrn_measurement_method '\w and \f'
_diffrn_radiation_monochromator graphite
_diffrn_radiation_source 'fine-focus sealed tube'
_diffrn_radiation_type MoK\a
_diffrn_radiation_wavelength 0.71073
_diffrn_reflns_av_R_equivalents 0.0201
_diffrn_reflns_av_sigmaI/netI 0.0256
_diffrn_reflns_limit_h_max 12
_diffrn_reflns_limit_h_min -12
_diffrn_reflns_limit_k_max 13
_diffrn_reflns_limit_k_min -13
_diffrn_reflns_limit_l_max 14
_diffrn_reflns_limit_l_min -14
_diffrn_reflns_number 8947
_diffrn_reflns_theta_full 25.00
_diffrn_reflns_theta_max 27.62
_diffrn_reflns_theta_min 2.00
_diffrn_standards_number 0
_exptl_absorpt_coefficient_mu 0.814
_exptl_absorpt_correction_T_max 0.9086
_exptl_absorpt_correction_T_min 0.8673
_exptl_absorpt_correction_type multi-scan
_exptl_absorpt_process_details '(SORTAV; Blessing, 1997)'
_exptl_crystal_colour Colorless
_exptl_crystal_density_diffrn 1.607
_exptl_crystal_density_method 'not measured'
_exptl_crystal_description Prism
_exptl_crystal_F_000 496
_exptl_crystal_size_max 0.18
_exptl_crystal_size_mid 0.14
_exptl_crystal_size_min 0.12
_refine_diff_density_max 1.420
_refine_diff_density_min -0.680
_refine_ls_extinction_method none
_refine_ls_goodness_of_fit_ref 1.050
_refine_ls_hydrogen_treatment constr
_refine_ls_matrix_type full
_refine_ls_number_parameters 245
_refine_ls_number_reflns 4638
_refine_ls_number_restraints 0
_refine_ls_restrained_S_all 1.050
_refine_ls_R_factor_all 0.0598
_refine_ls_R_factor_gt 0.0525
_refine_ls_shift/su_max 0.000
_refine_ls_shift/su_mean 0.000
_refine_ls_structure_factor_coef Fsqd
_refine_ls_weighting_details 'calc w=1/[\s^2^(Fo^2^)+(0.0430P)^2^+2.0234P] where P=(Fo^2^+2Fc^2^)/3'
_refine_ls_weighting_scheme calc
_refine_ls_wR_factor_gt 0.1224
_refine_ls_wR_factor_ref 0.1292
_reflns_number_gt 4083
_reflns_number_total 4638
_reflns_threshold_expression I>2\s(I)
_cod_data_source_file sj5176.cif
_cod_data_source_block I
_cod_original_cell_volume 1011.66(4)
_cod_database_code 2231306
_cod_database_fobs_code 2231306

loop_
_symmetry_equiv_pos_as_xyz
'x, y, z'
'-x, -y, -z'

loop_
_atom_site_type_symbol
_atom_site_label
_atom_site_fract_x
_atom_site_fract_y
_atom_site_fract_z
_atom_site_U_iso_or_equiv
_atom_site_adp_type
_atom_site_calc_flag
_atom_site_refinement_flags
_atom_site_occupancy
_atom_site_symmetry_multiplicity
_atom_site_disorder_assembly
_atom_site_disorder_group
Cl Cl1 0.58102(9) -0.04802(11) 1.36183(8) 0.0547(3) Uani d . 1 1 . .
Cl Cl2 0.87488(8) -0.22348(7) 1.35952(8) 0.03998(19) Uani d . 1 1 . .
Cl Cl3 0.68228(12) -0.30242(9) 1.26210(11) 0.0590(3) Uani d . 1 1 . .
P P1 0.72798(7) 0.04068(7) 0.90391(6) 0.02507(16) Uani d . 1 1 . .
O O1 0.9079(2) -0.0722(2) 1.1030(2) 0.0386(5) Uani d . 1 1 A .
O O2 0.60042(19) 0.0572(2) 0.85370(18) 0.0317(4) Uani d . 1 1 A .
N N1 0.6903(2) -0.0446(2) 1.0605(2) 0.0262(4) Uani d . 1 1 A .
H H1 0.6044 -0.0605 1.0925 0.031 Uiso calc R 1 1 . .
C C1 0.7866(3) -0.0882(3) 1.1360(3) 0.0259(5) Uani d . 1 1 . .
C C2 0.7338(3) -0.1636(3) 1.2751(3) 0.0301(5) Uani d . 1 1 A .
N N2 0.8865(2) -0.0463(3) 0.8250(2) 0.0352(6) Uani d . 1 1 A 1
H H2 0.9630 -0.0151 0.8031 0.042 Uiso calc PR 0.8823(17) 1 B 1
C C3 0.9024(3) -0.1740(3) 0.7909(3) 0.0335(7) Uani d P 0.8823(17) 1 A 1
H H3A 0.8074 -0.1713 0.7779 0.040 Uiso calc PR 0.8823(17) 1 B 1
H H3B 0.9247 -0.2470 0.8649 0.040 Uiso calc PR 0.8823(17) 1 B 1
C C4 1.0236(2) -0.2094(2) 0.66667(18) 0.0269(7) Uani d PG 0.8823(17) 1 A 1
C C5 1.0496(2) -0.3322(2) 0.6261(2) 0.0362(7) Uani d PG 0.8823(17) 1 A 1
C C6 1.1578(3) -0.3675(2) 0.5135(2) 0.0476(10) Uani d PG 0.8823(17) 1 A 1
H H6 1.1755 -0.4515 0.4858 0.057 Uiso calc PR 0.8823(17) 1 B 1
C C7 1.2401(3) -0.2800(3) 0.4415(2) 0.0501(11) Uani d PG 0.8823(17) 1 A 1
H H7 1.3141 -0.3041 0.3645 0.060 Uiso calc PR 0.8823(17) 1 B 1
C C8 1.2141(2) -0.1572(2) 0.4820(2) 0.0467(9) Uani d PG 0.8823(17) 1 A 1
H H8 1.2704 -0.0973 0.4328 0.056 Uiso calc PR 0.8823(17) 1 B 1
C C9 1.1059(2) -0.12185(18) 0.5946(2) 0.0342(7) Uani d PG 0.8823(17) 1 A 1
H H9 1.0882 -0.0379 0.6223 0.041 Uiso calc PR 0.8823(17) 1 B 1
Cl Cl4 0.94994(12) -0.44175(10) 0.71412(13) 0.0605(3) Uani d P 0.8823(17) 1 A 1
H H2' 0.9162 -0.1096 0.8886 0.042 Uiso calc PR 0.1177(17) 1 B 2
C C3' 0.993(3) -0.079(2) 0.730(2) 0.0335(7) Uani d P 0.1177(17) 1 A 2
H H3'1 1.0801 -0.0997 0.7645 0.040 Uiso calc PR 0.1177(17) 1 B 2
H H3'2 0.9892 0.0079 0.6686 0.040 Uiso calc PR 0.1177(17) 1 B 2
C C4' 1.036(2) -0.1806(18) 0.6432(18) 0.0269(7) Uani d PG 0.1177(17) 1 A 2
C C5' 1.148(2) -0.1813(19) 0.529(2) 0.0362(7) Uani d PG 0.1177(17) 1 A 2
C C6' 1.199(2) -0.289(2) 0.4586(18) 0.0476(10) Uani d PG 0.1177(17) 1 A 2
H H6' 1.2753 -0.2892 0.3808 0.057 Uiso calc PR 0.1177(17) 1 B 2
C C7' 1.137(2) -0.395(2) 0.501(2) 0.0501(11) Uani d PG 0.1177(17) 1 A 2
H H7' 1.1711 -0.4687 0.4529 0.060 Uiso calc PR 0.1177(17) 1 B 2
C C8' 1.024(2) -0.3946(17) 0.6152(19) 0.0467(9) Uani d PG 0.1177(17) 1 A 2
H H8' 0.9819 -0.4675 0.6445 0.056 Uiso calc PR 0.1177(17) 1 B 2
C C9' 0.9738(19) -0.287(2) 0.6861(15) 0.0342(7) Uani d PG 0.1177(17) 1 A 2
H H9' 0.8970 -0.2867 0.7638 0.041 Uiso calc PR 0.1177(17) 1 B 2
Cl Cl4' 1.2278(9) -0.0556(8) 0.4817(10) 0.0605(3) Uani d P 0.1177(17) 1 A 2
N N3 0.7555(2) 0.1823(2) 0.9050(2) 0.0309(5) Uani d . 1 1 A .
H H3 0.8465 0.1849 0.8889 0.037 Uiso calc R 1 1 . .
C C10 0.6334(3) 0.3062(3) 0.9322(3) 0.0356(6) Uani d . 1 1 . .
H H10A 0.5478 0.3027 0.9065 0.043 Uiso calc R 1 1 A .
H H10B 0.6632 0.3860 0.8773 0.043 Uiso calc R 1 1 . .
C C11 0.5868(3) 0.3256(3) 1.0740(3) 0.0322(6) Uani d . 1 1 A .
C C12 0.6657(4) 0.3724(3) 1.1291(3) 0.0409(7) Uani d . 1 1 . .
C C13 0.6224(5) 0.3866(4) 1.2614(4) 0.0529(9) Uani d . 1 1 A .
H H13 0.6780 0.4188 1.2971 0.064 Uiso calc R 1 1 . .
C C14 0.4988(5) 0.3535(4) 1.3393(4) 0.0584(10) Uani d . 1 1 . .
H H14 0.4689 0.3624 1.4296 0.070 Uiso calc R 1 1 A .
C C15 0.4189(4) 0.3081(4) 1.2880(4) 0.0559(9) Uani d . 1 1 A .
H H15 0.3331 0.2856 1.3424 0.067 Uiso calc R 1 1 . .
C C16 0.4620(4) 0.2945(3) 1.1571(3) 0.0437(7) Uani d . 1 1 . .
H H16 0.4047 0.2629 1.1228 0.052 Uiso calc R 1 1 A .
Cl Cl5 0.82320(12) 0.41376(12) 1.03083(12) 0.0672(3) Uani d . 1 1 A .

loop_
_atom_site_aniso_label
_atom_site_aniso_U_11
_atom_site_aniso_U_22
_atom_site_aniso_U_33
_atom_site_aniso_U_12
_atom_site_aniso_U_13
_atom_site_aniso_U_23
Cl1 0.0395(4) 0.0749(6) 0.0293(4) 0.0045(4) -0.0024(3) -0.0105(4)
Cl2 0.0424(4) 0.0350(4) 0.0463(4) -0.0098(3) -0.0260(3) 0.0039(3)
Cl3 0.0763(6) 0.0416(5) 0.0793(7) -0.0360(4) -0.0472(5) 0.0180(4)
P1 0.0178(3) 0.0380(4) 0.0204(3) -0.0100(3) -0.0013(2) -0.0080(3)
O1 0.0246(10) 0.0590(14) 0.0358(11) -0.0193(9) -0.0083(8) -0.0023(10)
O2 0.0199(9) 0.0517(12) 0.0251(9) -0.0139(8) -0.0036(7) -0.0063(8)
N1 0.0195(10) 0.0363(12) 0.0235(10) -0.0118(9) -0.0025(8) -0.0042(9)
C1 0.0224(12) 0.0282(13) 0.0269(13) -0.0077(10) -0.0050(10) -0.0049(10)
C2 0.0302(13) 0.0271(13) 0.0333(14) -0.0094(10) -0.0119(11) 0.0013(10)
N2 0.0201(10) 0.0533(15) 0.0354(13) -0.0106(10) 0.0012(9) -0.0232(11)
C3 0.0285(15) 0.0314(16) 0.0339(16) -0.0083(12) 0.0032(12) -0.0078(13)
C4 0.0245(13) 0.0277(16) 0.0247(15) -0.0021(12) -0.0062(11) -0.0053(12)
C5 0.0303(16) 0.0358(17) 0.0444(19) -0.0038(13) -0.0142(14) -0.0117(14)
C6 0.039(2) 0.052(2) 0.050(2) 0.0103(17) -0.0210(17) -0.0285(19)
C7 0.040(2) 0.068(3) 0.0244(17) 0.0100(19) -0.0069(15) -0.0146(17)
C8 0.0312(17) 0.061(2) 0.0269(17) 0.0004(16) -0.0008(14) 0.0019(16)
C9 0.0285(15) 0.0358(17) 0.0307(16) -0.0046(13) -0.0026(12) -0.0050(13)
Cl4 0.0475(5) 0.0380(5) 0.0988(9) -0.0148(4) -0.0086(5) -0.0240(5)
N2' 0.0201(10) 0.0533(15) 0.0354(13) -0.0106(10) 0.0012(9) -0.0232(11)
C3' 0.0285(15) 0.0314(16) 0.0339(16) -0.0083(12) 0.0032(12) -0.0078(13)
C4' 0.0245(13) 0.0277(16) 0.0247(15) -0.0021(12) -0.0062(11) -0.0053(12)
C5' 0.0303(16) 0.0358(17) 0.0444(19) -0.0038(13) -0.0142(14) -0.0117(14)
C6' 0.039(2) 0.052(2) 0.050(2) 0.0103(17) -0.0210(17) -0.0285(19)
C7' 0.040(2) 0.068(3) 0.0244(17) 0.0100(19) -0.0069(15) -0.0146(17)
C8' 0.0312(17) 0.061(2) 0.0269(17) 0.0004(16) -0.0008(14) 0.0019(16)
C9' 0.0285(15) 0.0358(17) 0.0307(16) -0.0046(13) -0.0026(12) -0.0050(13)
Cl4' 0.0475(5) 0.0380(5) 0.0988(9) -0.0148(4) -0.0086(5) -0.0240(5)
N3 0.0251(11) 0.0398(13) 0.0293(12) -0.0138(10) -0.0051(9) -0.0035(10)
C10 0.0399(15) 0.0336(15) 0.0342(15) -0.0088(12) -0.0169(12) 0.0002(11)
C11 0.0369(14) 0.0232(13) 0.0353(15) -0.0020(11) -0.0174(12) -0.0017(11)
C12 0.0452(17) 0.0320(15) 0.0484(18) -0.0072(13) -0.0219(14) -0.0041(13)
C13 0.073(3) 0.0379(18) 0.054(2) 0.0001(16) -0.038(2) -0.0127(15)
C14 0.063(2) 0.050(2) 0.0396(19) 0.0104(18) -0.0097(17) -0.0114(16)
C15 0.048(2) 0.053(2) 0.048(2) -0.0016(16) -0.0025(16) -0.0043(17)
C16 0.0402(17) 0.0381(17) 0.0478(19) -0.0070(13) -0.0101(14) -0.0053(14)
Cl5 0.0632(6) 0.0785(7) 0.0774(7) -0.0424(5) -0.0238(5) -0.0030(5)

loop_
_atom_type_symbol
_atom_type_description
_atom_type_scat_dispersion_real
_atom_type_scat_dispersion_imag
_atom_type_scat_source
C C 0.0033 0.0016 'International Tables Vol C Tables 4.2.6.8 and 6.1.1.4'
H H 0.0000 0.0000 'International Tables Vol C Tables 4.2.6.8 and 6.1.1.4'
N N 0.0061 0.0033 'International Tables Vol C Tables 4.2.6.8 and 6.1.1.4'
O O 0.0106 0.0060 'International Tables Vol C Tables 4.2.6.8 and 6.1.1.4'
P P 0.1023 0.0942 'International Tables Vol C Tables 4.2.6.8 and 6.1.1.4'
Cl Cl 0.1484 0.1585 'International Tables Vol C Tables 4.2.6.8 and 6.1.1.4'

loop_
_geom_angle_atom_site_label_1
_geom_angle_atom_site_label_2
_geom_angle_atom_site_label_3
_geom_angle
O2 P1 N2 116.10(12)
O2 P1 N3 114.51(12)
N2 P1 N3 103.26(13)
O2 P1 N1 104.46(11)
N2 P1 N1 108.13(13)
N3 P1 N1 110.31(11)
C1 N1 P1 122.56(18)
C1 N1 H1 118.7
P1 N1 H1 118.7
O1 C1 N1 124.8(2)
O1 C1 C2 119.8(2)
N1 C1 C2 115.5(2)
C1 C2 Cl1 108.21(18)
C1 C2 Cl2 110.50(18)
Cl1 C2 Cl2 109.24(16)
C1 C2 Cl3 109.63(19)
Cl1 C2 Cl3 109.77(15)
Cl2 C2 Cl3 109.47(15)
C3 N2 P1 120.0(2)
C3 N2 H2 120.0
P1 N2 H2 120.0
N2 C3 C4 113.7(2)
N2 C3 H3A 108.8
C4 C3 H3A 108.8
N2 C3 H3B 108.8
C4 C3 H3B 108.8
H3A C3 H3B 107.7
C5 C4 C9 120.0
C5 C4 C3 118.28(18)
C9 C4 C3 121.71(18)
C4 C5 C6 120.0
C4 C5 Cl4 120.65(14)
C6 C5 Cl4 119.35(14)
C7 C6 C5 120.0
C7 C6 H6 120.0
C5 C6 H6 120.0
C6 C7 C8 120.0
C6 C7 H7 120.0
C8 C7 H7 120.0
C9 C8 C7 120.0
C9 C8 H8 120.0
C7 C8 H8 120.0
C8 C9 C4 120.0
C8 C9 H9 120.0
C4 C9 H9 120.0
C4' C3' H3'1 103.9
C4' C3' H3'2 103.9
H3'1 C3' H3'2 105.4
C5' C4' C9' 120.0
C5' C4' C3' 121.6(16)
C9' C4' C3' 118.0(16)
C4' C5' C6' 120.0
C4' C5' Cl4' 119.8(12)
C6' C5' Cl4' 120.1(12)
C5' C6' C7' 120.0
C5' C6' H6' 120.0
C7' C6' H6' 120.0
C8' C7' C6' 120.0
C8' C7' H7' 120.0
C6' C7' H7' 120.0
C7' C8' C9' 120.0
C7' C8' H8' 120.0
C9' C8' H8' 120.0
C8' C9' C4' 120.0
C8' C9' H9' 120.0
C4' C9' H9' 120.0
C10 N3 P1 122.06(19)
C10 N3 H3 119.0
P1 N3 H3 119.0
N3 C10 C11 113.5(2)
N3 C10 H10A 108.9
C11 C10 H10A 108.9
N3 C10 H10B 108.9
C11 C10 H10B 108.9
H10A C10 H10B 107.7
C12 C11 C16 116.5(3)
C12 C11 C10 122.8(3)
C16 C11 C10 120.7(3)
C11 C12 C13 121.7(3)
C11 C12 Cl5 119.1(3)
C13 C12 Cl5 119.1(3)
C14 C13 C12 119.3(3)
C14 C13 H13 120.3
C12 C13 H13 120.3
C15 C14 C13 120.3(4)
C15 C14 H14 119.9
C13 C14 H14 119.9
C14 C15 C16 120.1(4)
C14 C15 H15 119.9
C16 C15 H15 119.9
C15 C16 C11 121.9(3)
C15 C16 H16 119.0
C11 C16 H16 119.0

loop_
_geom_bond_atom_site_label_1
_geom_bond_atom_site_label_2
_geom_bond_distance
Cl1 C2 1.759(3)
Cl2 C2 1.761(3)
Cl3 C2 1.768(3)
P1 O2 1.4724(18)
P1 N2 1.621(2)
P1 N3 1.622(2)
P1 N1 1.715(2)
O1 C1 1.212(3)
N1 C1 1.339(3)
N1 H1 0.8800
C1 C2 1.553(4)
N2 C3 1.434(4)
N2 H2 0.8800
C3 C4 1.534(3)
C3 H3A 0.9900
C3 H3B 0.9900
C4 C5 1.3900
C4 C9 1.3900
C5 C6 1.3900
C5 Cl4 1.713(2)
C6 C7 1.3900
C6 H6 0.9500
C7 C8 1.3900
C7 H7 0.9500
C8 C9 1.3900
C8 H8 0.9500
C9 H9 0.9500
C3' C4' 1.47(3)
C3' H3'1 0.9900
C3' H3'2 0.9900
C4' C5' 1.3900
C4' C9' 1.3900
C5' C6' 1.3900
C5' Cl4' 1.682(17)
C6' C7' 1.3900
C6' H6' 0.9500
C7' C8' 1.3900
C7' H7' 0.9500
C8' C9' 1.3900
C8' H8' 0.9500
C9' H9' 0.9500
N3 C10 1.467(4)
N3 H3 0.8800
C10 C11 1.507(4)
C10 H10A 0.9900
C10 H10B 0.9900
C11 C12 1.388(4)
C11 C16 1.389(4)
C12 C13 1.395(5)
C12 Cl5 1.740(4)
C13 C14 1.371(6)
C13 H13 0.9500
C14 C15 1.359(6)
C14 H14 0.9500
C15 C16 1.380(5)
C15 H15 0.9500
C16 H16 0.9500

loop_
_geom_hbond_atom_site_label_D
_geom_hbond_atom_site_label_H
_geom_hbond_atom_site_label_A
_geom_hbond_site_symmetry_A
_geom_hbond_distance_DH
_geom_hbond_distance_HA
_geom_hbond_distance_DA
_geom_hbond_angle_DHA
N1 H1 O2 2_657 0.88 1.94 2.804(3) 168.2
N2 H2 O1 2_757 0.88 2.38 3.106(3) 140.5
N2' H2' O1 . 0.88 2.42 3.025(3) 125.9
N3 H3 O1 2_757 0.88 2.34 3.129(3) 149.1

loop_
_geom_torsion_atom_site_label_1
_geom_torsion_atom_site_label_2
_geom_torsion_atom_site_label_3
_geom_torsion_atom_site_label_4
_geom_torsion
O2 P1 N1 C1 174.8(2)
N2 P1 N1 C1 50.6(2)
N3 P1 N1 C1 -61.6(2)
P1 N1 C1 O1 0.2(4)
P1 N1 C1 C2 -179.98(18)
O1 C1 C2 Cl1 116.0(3)
N1 C1 C2 Cl1 -63.9(3)
O1 C1 C2 Cl2 -3.6(3)
N1 C1 C2 Cl2 176.56(19)
O1 C1 C2 Cl3 -124.3(2)
N1 C1 C2 Cl3 55.8(3)
O2 P1 N2 C3 -47.0(3)
N3 P1 N2 C3 -173.2(2)
N1 P1 N2 C3 69.9(3)
P1 N2 C3 C4 151.5(2)
N2 C3 C4 C5 179.0(2)
N2 C3 C4 C9 -1.5(4)
C9 C4 C5 C6 0.0
C3 C4 C5 C6 179.5(2)
C9 C4 C5 Cl4 179.67(18)
C3 C4 C5 Cl4 -0.8(2)
C4 C5 C6 C7 0.0
Cl4 C5 C6 C7 -179.67(18)
C5 C6 C7 C8 0.0
C6 C7 C8 C9 0.0
C7 C8 C9 C4 0.0
C5 C4 C9 C8 0.0
C3 C4 C9 C8 -179.5(3)
C9' C4' C5' C6' 0.0
C3' C4' C5' C6' 172(2)
C9' C4' C5' Cl4' -177.3(15)
C3' C4' C5' Cl4' -5(2)
C4' C5' C6' C7' 0.0
Cl4' C5' C6' C7' 177.2(16)
C5' C6' C7' C8' 0.0
C6' C7' C8' C9' 0.0
C7' C8' C9' C4' 0.0
C5' C4' C9' C8' 0.0
C3' C4' C9' C8' -172(2)
O2 P1 N3 C10 34.9(2)
N2 P1 N3 C10 162.0(2)
N1 P1 N3 C10 -82.6(2)
P1 N3 C10 C11 94.5(3)
N3 C10 C11 C12 77.3(3)
N3 C10 C11 C16 -101.5(3)
C16 C11 C12 C13 0.4(4)
C10 C11 C12 C13 -178.5(3)
C16 C11 C12 Cl5 -179.9(2)
C10 C11 C12 Cl5 1.2(4)
C11 C12 C13 C14 0.0(5)
Cl5 C12 C13 C14 -179.7(3)
C12 C13 C14 C15 -0.3(5)
C13 C14 C15 C16 0.2(6)
C14 C15 C16 C11 0.2(5)
C12 C11 C16 C15 -0.5(5)
C10 C11 C16 C15 178.4(3)
